data_7017827
loop_
_publ_author_name
'Li, Hong-Feng'
'Yan, Peng-Fei'
'Chen, Peng'
'Wang, Yan'
'Xu, Hui'
'Li, Guang-Ming'

_publ_section_title
;
 Highly luminescent bis-diketone lanthanide complexes with triple-stranded
 dinuclear structure.
;
_journal_issue 3
_journal_name_full 'Dalton transactions (Cambridge, England : 2003)'
_journal_page_first 900
_journal_page_last 907
_journal_paper_doi 10.1039/c1dt11496d
_journal_volume 41
_journal_year 2012
_chemical_formula_sum 'C68 H50 F18 Nd2 O16'
_chemical_formula_weight 1753.56
_chemical_name_systematic
;
?
;
_space_group_IT_number 2
_symmetry_cell_setting triclinic
_symmetry_space_group_name_Hall '-P 1'
_symmetry_space_group_name_H-M 'P -1'
_atom_sites_solution_hydrogens geom
_atom_sites_solution_primary direct
_atom_sites_solution_secondary difmap
_audit_creation_method SHELXL-97
_cell_angle_alpha 93.2520(8)
_cell_angle_beta 101.1120(8)
_cell_angle_gamma 102.6610(7)
_cell_formula_units_Z 2
_cell_length_a 11.1163(3)
_cell_length_b 17.6881(5)
_cell_length_c 18.9126(6)
_cell_measurement_temperature 293(2)
_cell_volume 3541.19(18)
_computing_cell_refinement SAINT-plus
_computing_data_collection SMART
_computing_data_reduction SAINT-plus
_computing_molecular_graphics SHELXL97
_computing_structure_refinement SHELXL97
_computing_structure_solution SHELXS97
_diffrn_ambient_temperature 293(2)
_diffrn_measured_fraction_theta_full 0.991
_diffrn_measured_fraction_theta_max 0.991
_diffrn_measurement_device_type 'Bruker SMART1000 CCD'
_diffrn_radiation_monochromator graphite
_diffrn_radiation_source 'fine-focus sealed tube'
_diffrn_radiation_type MoK\a
_diffrn_radiation_wavelength 0.71073
_diffrn_reflns_av_R_equivalents 0.0566
_diffrn_reflns_av_sigmaI/netI 0.0542
_diffrn_reflns_limit_h_max 14
_diffrn_reflns_limit_h_min -14
_diffrn_reflns_limit_k_max 22
_diffrn_reflns_limit_k_min -22
_diffrn_reflns_limit_l_max 24
_diffrn_reflns_limit_l_min -24
_diffrn_reflns_number 56721
_diffrn_reflns_theta_full 27.46
_diffrn_reflns_theta_max 27.46
_diffrn_reflns_theta_min 3.07
_exptl_absorpt_coefficient_mu 1.562
_exptl_absorpt_correction_T_max 0.732
_exptl_absorpt_correction_T_min 0.705
_exptl_absorpt_correction_type multi-scan
_exptl_absorpt_process_details SADABS
_exptl_crystal_colour 'light purple'
_exptl_crystal_density_diffrn 1.645
_exptl_crystal_density_method 'not measured'
_exptl_crystal_description block
_exptl_crystal_F_000 1736
_exptl_crystal_size_max 0.23
_exptl_crystal_size_mid 0.21
_exptl_crystal_size_min 0.20
_refine_diff_density_max 1.117
_refine_diff_density_min -1.691
_refine_diff_density_rms 0.113
_refine_ls_extinction_method none
_refine_ls_goodness_of_fit_ref 1.097
_refine_ls_hydrogen_treatment constr
_refine_ls_matrix_type full
_refine_ls_number_parameters 954
_refine_ls_number_reflns 16073
_refine_ls_number_restraints 63
_refine_ls_restrained_S_all 1.124
_refine_ls_R_factor_all 0.0793
_refine_ls_R_factor_gt 0.0494
_refine_ls_shift/su_max 0.025
_refine_ls_shift/su_mean 0.001
_refine_ls_structure_factor_coef Fsqd
_refine_ls_weighting_details 'calc w=1/[\s^2^(Fo^2^)+(0.0675P)^2^+3.1745P] where P=(Fo^2^+2Fc^2^)/3'
_refine_ls_weighting_scheme calc
_refine_ls_wR_factor_gt 0.1203
_refine_ls_wR_factor_ref 0.1510
_reflns_number_gt 10732
_reflns_number_total 16073
_reflns_threshold_expression >2sigma(I)
_cod_data_source_file c1dt11496d.txt
_cod_data_source_block shelxl_a
_cod_original_cell_volume 3541.19(17)
_cod_original_sg_symbol_H-M P-1
_cod_database_code 7017827

loop_
_symmetry_equiv_pos_as_xyz
'x, y, z'
'-x, -y, -z'

loop_
_atom_site_label
_atom_site_type_symbol
_atom_site_fract_x
_atom_site_fract_y
_atom_site_fract_z
_atom_site_U_iso_or_equiv
_atom_site_adp_type
_atom_site_occupancy
_atom_site_symmetry_multiplicity
_atom_site_calc_flag
_atom_site_refinement_flags
O1 O 0.4009(5) 0.1223(3) 0.1269(3) 0.0794(13) Uani 1 1 d .
O2 O 0.5515(4) 0.2506(2) 0.21634(19) 0.0580(10) Uani 1 1 d .
O3 O 0.6341(4) 0.7236(2) 0.3956(2) 0.0602(10) Uani 1 1 d .
O4 O 0.6854(4) 0.8634(2) 0.4788(2) 0.0587(10) Uani 1 1 d .
O5 O 0.7608(4) 0.1988(2) 0.1719(2) 0.0543(9) Uani 1 1 d .
O6 O 0.7100(3) 0.3362(2) 0.12196(19) 0.0505(8) Uani 1 1 d .
O7 O 0.5141(3) 0.7760(2) 0.26100(19) 0.0515(9) Uani 1 1 d .
O8 O 0.3227(4) 0.8361(2) 0.2984(2) 0.0610(10) Uani 1 1 d .
O9 O 0.4287(4) 0.1861(2) -0.0205(2) 0.0605(10) Uani 1 1 d .
O10 O 0.4285(4) 0.2998(2) 0.0878(2) 0.0588(10) Uani 1 1 d .
O11 O 0.3713(4) 0.6892(2) 0.3542(2) 0.0625(10) Uani 1 1 d .
O12 O 0.3852(4) 0.7967(2) 0.4696(2) 0.0600(10) Uani 1 1 d .
O13 O 0.7265(4) 0.2092(3) 0.0086(2) 0.0712(12) Uani 1 1 d .
O14 O 0.6039(5) 0.0780(2) 0.0602(2) 0.0738(12) Uani 1 1 d .
O15 O 0.6592(5) 0.9295(3) 0.3380(3) 0.0849(14) Uani 1 1 d .
O16 O 0.4783(5) 0.9557(3) 0.4085(3) 0.0782(13) Uani 1 1 d .
Nd1 Nd 0.50662(3) 0.818618(15) 0.379808(15) 0.04721(10) Uani 1 1 d .
Nd2 Nd 0.56790(3) 0.212065(16) 0.095478(15) 0.04782(10) Uani 1 1 d .
C1 C 0.2075(12) 0.0658(7) 0.1549(6) 0.153(4) Uani 1 1 d DU
C2 C 0.3334(7) 0.1292(4) 0.1710(4) 0.085(2) Uani 1 1 d .
C3 C 0.3530(7) 0.1838(4) 0.2303(4) 0.085(2) Uani 1 1 d .
H3 H 0.2908 0.1815 0.2572 0.102 Uiso 1 1 calc R
C4 C 0.4650(6) 0.2427(3) 0.2506(3) 0.0543(13) Uani 1 1 d .
C5 C 0.4817(5) 0.2999(3) 0.3150(3) 0.0514(13) Uani 1 1 d .
C6 C 0.4116(6) 0.2844(4) 0.3681(3) 0.0637(15) Uani 1 1 d .
H6 H 0.3519 0.2376 0.3640 0.076 Uiso 1 1 calc R
C7 C 0.4309(6) 0.3388(4) 0.4267(3) 0.0653(16) Uani 1 1 d .
H7 H 0.3852 0.3281 0.4627 0.078 Uiso 1 1 calc R
C8 C 0.5177(6) 0.4091(4) 0.4324(3) 0.0613(15) Uani 1 1 d .
H8 H 0.5274 0.4461 0.4712 0.074 Uiso 1 1 calc R
C9 C 0.5907(5) 0.4251(3) 0.3807(3) 0.0506(12) Uani 1 1 d .
C10 C 0.5717(5) 0.3693(3) 0.3224(3) 0.0516(13) Uani 1 1 d .
H10 H 0.6205 0.3787 0.2876 0.062 Uiso 1 1 calc R
C11 C 0.6930(5) 0.4979(3) 0.3925(3) 0.0506(12) Uani 1 1 d .
C12 C 0.8162(6) 0.4925(3) 0.3982(4) 0.0647(16) Uani 1 1 d .
H12 H 0.8335 0.4439 0.3902 0.078 Uiso 1 1 calc R
C13 C 0.9145(6) 0.5580(4) 0.4157(4) 0.077(2) Uani 1 1 d .
H13 H 0.9971 0.5533 0.4190 0.093 Uiso 1 1 calc R
C14 C 0.8908(6) 0.6304(3) 0.4283(4) 0.0656(16) Uani 1 1 d .
H14 H 0.9574 0.6740 0.4421 0.079 Uiso 1 1 calc R
C15 C 0.7681(5) 0.6380(3) 0.4205(3) 0.0504(12) Uani 1 1 d .
C16 C 0.6706(5) 0.5717(3) 0.4025(3) 0.0531(13) Uani 1 1 d .
H16 H 0.5878 0.5767 0.3969 0.064 Uiso 1 1 calc R
C17 C 0.7378(5) 0.7157(3) 0.4315(3) 0.0518(13) Uani 1 1 d .
C18 C 0.8197(5) 0.7749(3) 0.4830(3) 0.0557(14) Uani 1 1 d .
H18 H 0.8986 0.7680 0.5045 0.067 Uiso 1 1 calc R
C19 C 0.7865(5) 0.8427(3) 0.5026(3) 0.0516(13) Uani 1 1 d .
C20 C 0.9279(6) 0.2106(4) 0.2696(4) 0.0670(16) Uani 1 1 d .
C21 C 0.8415(5) 0.2478(3) 0.2178(3) 0.0490(12) Uani 1 1 d .
C22 C 0.8610(5) 0.3280(3) 0.2251(3) 0.0546(13) Uani 1 1 d .
H22 H 0.9228 0.3565 0.2634 0.066 Uiso 1 1 calc R
C23 C 0.7912(5) 0.3685(3) 0.1769(3) 0.0456(11) Uani 1 1 d .
C24 C 0.8094(5) 0.4547(3) 0.1911(3) 0.0485(12) Uani 1 1 d .
C25 C 0.9213(5) 0.5034(3) 0.2297(3) 0.0601(15) Uani 1 1 d .
H25 H 0.9902 0.4830 0.2475 0.072 Uiso 1 1 calc R
C26 C 0.9297(6) 0.5820(3) 0.2414(4) 0.0704(18) Uani 1 1 d .
H26 H 1.0048 0.6146 0.2669 0.084 Uiso 1 1 calc R
C27 C 0.8277(6) 0.6134(3) 0.2156(3) 0.0624(15) Uani 1 1 d .
H27 H 0.8348 0.6666 0.2242 0.075 Uiso 1 1 calc R
C28 C 0.7148(5) 0.5654(3) 0.1772(3) 0.0478(12) Uani 1 1 d .
C29 C 0.7072(5) 0.4860(3) 0.1647(3) 0.0469(12) Uani 1 1 d .
H29 H 0.6327 0.4534 0.1385 0.056 Uiso 1 1 calc R
C30 C 0.6057(5) 0.5981(3) 0.1478(3) 0.0479(12) Uani 1 1 d .
C31 C 0.5369(6) 0.5739(3) 0.0769(3) 0.0563(14) Uani 1 1 d .
H31 H 0.5588 0.5360 0.0491 0.068 Uiso 1 1 calc R
C32 C 0.4378(5) 0.6050(3) 0.0475(3) 0.0565(14) Uani 1 1 d .
H32 H 0.3944 0.5891 0.0000 0.068 Uiso 1 1 calc R
C33 C 0.4034(5) 0.6596(3) 0.0887(3) 0.0533(13) Uani 1 1 d .
H33 H 0.3360 0.6804 0.0688 0.064 Uiso 1 1 calc R
C34 C 0.4670(5) 0.6842(3) 0.1592(3) 0.0447(11) Uani 1 1 d .
C35 C 0.5686(5) 0.6538(3) 0.1881(3) 0.0481(12) Uani 1 1 d .
H35 H 0.6127 0.6709 0.2353 0.058 Uiso 1 1 calc R
C36 C 0.4311(5) 0.7408(3) 0.2078(3) 0.0503(12) Uani 1 1 d .
C37 C 0.3055(5) 0.7513(3) 0.1940(3) 0.0563(14) Uani 1 1 d .
H37 H 0.2496 0.7255 0.1522 0.068 Uiso 1 1 calc R
C38 C 0.2636(5) 0.7976(4) 0.2396(3) 0.0580(14) Uani 1 1 d .
C39 C 0.1272(7) 0.8039(5) 0.2184(4) 0.079(2) Uani 1 1 d .
C40 C 0.2559(6) 0.1575(4) -0.1181(3) 0.0641(16) Uani 1 1 d .
C41 C 0.3280(5) 0.2052(3) -0.0469(3) 0.0544(13) Uani 1 1 d .
C42 C 0.2759(6) 0.2604(3) -0.0205(3) 0.0615(15) Uani 1 1 d .
H42 H 0.2010 0.2680 -0.0476 0.074 Uiso 1 1 calc R
C43 C 0.3300(6) 0.3071(3) 0.0462(3) 0.0564(14) Uani 1 1 d .
C44 C 0.2708(5) 0.3703(3) 0.0696(3) 0.0538(13) Uani 1 1 d .
C45 C 0.2040(6) 0.4089(4) 0.0200(3) 0.0631(15) Uani 1 1 d .
H45 H 0.1912 0.3943 -0.0294 0.076 Uiso 1 1 calc R
C46 C 0.1565(6) 0.4693(4) 0.0444(4) 0.0699(17) Uani 1 1 d .
H46 H 0.1152 0.4967 0.0111 0.084 Uiso 1 1 calc R
C47 C 0.1698(6) 0.4892(4) 0.1174(3) 0.0629(15) Uani 1 1 d .
H47 H 0.1362 0.5294 0.1328 0.075 Uiso 1 1 calc R
C48 C 0.2325(5) 0.4501(3) 0.1679(3) 0.0523(13) Uani 1 1 d .
C49 C 0.2857(5) 0.3915(3) 0.1439(3) 0.0545(13) Uani 1 1 d .
H49 H 0.3312 0.3663 0.1774 0.065 Uiso 1 1 calc R
C50 C 0.2391(5) 0.4676(3) 0.2471(3) 0.0493(12) Uani 1 1 d .
C51 C 0.2056(5) 0.4076(3) 0.2888(3) 0.0589(14) Uani 1 1 d .
H51 H 0.1871 0.3563 0.2682 0.071 Uiso 1 1 calc R
C52 C 0.1989(6) 0.4223(3) 0.3602(3) 0.0596(14) Uani 1 1 d .
H52 H 0.1756 0.3811 0.3870 0.072 Uiso 1 1 calc R
C53 C 0.2268(5) 0.4981(3) 0.3919(3) 0.0562(14) Uani 1 1 d .
H53 H 0.2205 0.5081 0.4397 0.067 Uiso 1 1 calc R
C54 C 0.2645(5) 0.5594(3) 0.3519(3) 0.0483(12) Uani 1 1 d .
C55 C 0.2693(5) 0.5440(3) 0.2798(3) 0.0506(12) Uani 1 1 d .
H55 H 0.2929 0.5851 0.2529 0.061 Uiso 1 1 calc R
C56 C 0.3036(5) 0.6431(3) 0.3849(3) 0.0491(12) Uani 1 1 d .
C57 C 0.2623(5) 0.6652(3) 0.4477(3) 0.0568(14) Uani 1 1 d .
H57 H 0.2061 0.6285 0.4660 0.068 Uiso 1 1 calc R
C58 C 0.3037(5) 0.7400(3) 0.4822(3) 0.0512(13) Uani 1 1 d .
C59 C 0.2435(6) 0.7608(4) 0.5449(4) 0.0659(16) Uani 1 1 d .
C60 C 0.8582(7) 0.2435(5) 0.0283(4) 0.098(3) Uani 1 1 d .
H60A H 0.8990 0.2115 0.0595 0.147 Uiso 1 1 calc R
H60B H 0.8718 0.2944 0.0532 0.147 Uiso 1 1 calc R
H60C H 0.8926 0.2476 -0.0146 0.147 Uiso 1 1 calc R
C61 C 0.6950(8) 0.1340(5) -0.0317(4) 0.092(2) Uani 1 1 d .
H61A H 0.7558 0.1316 -0.0618 0.110 Uiso 1 1 calc R
H61B H 0.6124 0.1259 -0.0633 0.110 Uiso 1 1 calc R
C62 C 0.6943(8) 0.0716(4) 0.0172(5) 0.094(2) Uani 1 1 d .
H62A H 0.6713 0.0209 -0.0106 0.113 Uiso 1 1 calc R
H62B H 0.7772 0.0779 0.0480 0.113 Uiso 1 1 calc R
C63 C 0.6014(9) 0.0229(5) 0.1131(5) 0.106(3) Uani 1 1 d .
H63A H 0.5804 -0.0290 0.0891 0.158 Uiso 1 1 calc R
H63B H 0.5393 0.0284 0.1408 0.158 Uiso 1 1 calc R
H63C H 0.6828 0.0325 0.1450 0.158 Uiso 1 1 calc R
C64 C 0.7781(8) 0.9176(5) 0.3269(4) 0.098(3) Uani 1 1 d .
H64A H 0.8083 0.9521 0.2935 0.147 Uiso 1 1 calc R
H64B H 0.7677 0.8646 0.3077 0.147 Uiso 1 1 calc R
H64C H 0.8380 0.9281 0.3723 0.147 Uiso 1 1 calc R
C65 C 0.6672(10) 1.0066(4) 0.3702(5) 0.110(3) Uani 1 1 d .
H65A H 0.7079 1.0454 0.3427 0.132 Uiso 1 1 calc R
H65B H 0.7163 1.0144 0.4195 0.132 Uiso 1 1 calc R
C66 C 0.5358(11) 1.0143(5) 0.3699(6) 0.118(3) Uani 1 1 d .
H66A H 0.5377 1.0653 0.3926 0.142 Uiso 1 1 calc R
H66B H 0.4881 1.0088 0.3205 0.142 Uiso 1 1 calc R
C67 C 0.3582(8) 0.9673(5) 0.4184(5) 0.101(3) Uani 1 1 d .
H67A H 0.3704 1.0162 0.4467 0.151 Uiso 1 1 calc R
H67B H 0.3190 0.9259 0.4431 0.151 Uiso 1 1 calc R
H67C H 0.3049 0.9676 0.3720 0.151 Uiso 1 1 calc R
C68 C 0.8779(6) 0.9008(4) 0.5622(4) 0.0644(16) Uani 1 1 d .
F1 F 0.1687(12) 0.0500(7) 0.2196(5) 0.123(4) Uani 0.541(6) 1 d PDU
F1' F 0.1221(13) 0.0685(9) 0.1914(7) 0.123(4) Uani 0.459(6) 1 d PDU
F2 F 0.1931(11) 0.0070(6) 0.1151(6) 0.121(3) Uani 0.541(6) 1 d PDU
F2' F 0.2593(11) -0.0035(6) 0.1662(7) 0.121(3) Uani 0.459(6) 1 d PDU
F3' F 0.1563(12) 0.0579(10) 0.0846(6) 0.177(4) Uani 0.541(6) 1 d PDU
F3 F 0.1116(14) 0.1047(8) 0.1177(8) 0.177(4) Uani 0.459(6) 1 d PDU
F4 F 0.9936(4) 0.8904(3) 0.5747(3) 0.1071(16) Uani 1 1 d .
F5 F 0.8405(5) 0.8972(3) 0.6237(2) 0.1192(18) Uani 1 1 d .
F6 F 0.8866(4) 0.9727(2) 0.5461(3) 0.0995(14) Uani 1 1 d .
F7 F 1.0166(6) 0.1948(4) 0.2403(3) 0.156(3) Uani 1 1 d .
F8 F 0.8692(5) 0.1475(3) 0.2892(3) 0.163(3) Uani 1 1 d .
F9 F 0.9908(5) 0.2550(2) 0.3293(2) 0.1047(15) Uani 1 1 d .
F10 F 0.0630(5) 0.7638(5) 0.1593(3) 0.164(3) Uani 1 1 d .
F11 F 0.1162(5) 0.8732(3) 0.2165(5) 0.179(3) Uani 1 1 d .
F12 F 0.0642(4) 0.7788(4) 0.2678(3) 0.1269(19) Uani 1 1 d .
F13 F 0.1857(5) 0.0917(3) -0.1065(3) 0.1135(16) Uani 1 1 d .
F14 F 0.3342(4) 0.1373(2) -0.15744(19) 0.0847(11) Uani 1 1 d .
F15 F 0.1842(5) 0.1935(3) -0.1612(2) 0.1095(17) Uani 1 1 d .
F16 F 0.1684(5) 0.7004(2) 0.5649(3) 0.1115(17) Uani 1 1 d .
F17 F 0.1750(4) 0.8106(3) 0.5267(2) 0.1044(15) Uani 1 1 d .
F18 F 0.3281(4) 0.7942(3) 0.6033(2) 0.0936(13) Uani 1 1 d .

loop_
_atom_site_aniso_label
_atom_site_aniso_U_11
_atom_site_aniso_U_22
_atom_site_aniso_U_33
_atom_site_aniso_U_23
_atom_site_aniso_U_13
_atom_site_aniso_U_12
O1 0.095(3) 0.066(3) 0.075(3) -0.011(2) 0.040(3) 0.000(3)
O2 0.062(2) 0.064(2) 0.045(2) -0.0075(18) 0.0139(18) 0.009(2)
O3 0.068(2) 0.049(2) 0.060(2) -0.0069(18) -0.005(2) 0.026(2)
O4 0.056(2) 0.049(2) 0.065(2) -0.0142(18) -0.0008(19) 0.0172(19)
O5 0.059(2) 0.044(2) 0.059(2) 0.0000(17) 0.0018(18) 0.0213(18)
O6 0.057(2) 0.0405(19) 0.053(2) -0.0012(16) 0.0043(17) 0.0156(17)
O7 0.052(2) 0.052(2) 0.049(2) -0.0074(17) 0.0064(17) 0.0155(18)
O8 0.056(2) 0.059(2) 0.069(3) -0.012(2) 0.0045(19) 0.028(2)
O9 0.069(3) 0.063(2) 0.051(2) -0.0111(18) 0.0028(19) 0.032(2)
O10 0.065(2) 0.064(2) 0.052(2) -0.0103(18) 0.0028(18) 0.036(2)
O11 0.069(3) 0.042(2) 0.069(3) -0.0133(18) 0.023(2) -0.006(2)
O12 0.067(2) 0.047(2) 0.065(2) -0.0112(18) 0.022(2) 0.008(2)
O13 0.083(3) 0.076(3) 0.061(3) -0.006(2) 0.016(2) 0.035(3)
O14 0.093(3) 0.049(2) 0.078(3) -0.003(2) 0.010(3) 0.023(2)
O15 0.098(4) 0.065(3) 0.074(3) -0.004(2) 0.018(3) -0.015(3)
O16 0.091(3) 0.049(2) 0.087(3) -0.008(2) 0.002(3) 0.020(2)
Nd1 0.05096(18) 0.03833(16) 0.05007(17) -0.00748(12) 0.00826(13) 0.01085(13)
Nd2 0.05675(19) 0.04306(17) 0.04396(16) -0.00560(12) 0.00656(13) 0.01846(14)
C1 0.165(8) 0.149(8) 0.155(8) -0.024(6) 0.096(7) 0.014(7)
C2 0.092(5) 0.052(4) 0.101(5) -0.024(4) 0.042(4) -0.016(4)
C3 0.098(5) 0.063(4) 0.090(5) -0.021(4) 0.048(4) -0.009(4)
C4 0.066(4) 0.041(3) 0.056(3) -0.004(2) 0.014(3) 0.015(3)
C5 0.061(3) 0.047(3) 0.048(3) -0.002(2) 0.015(2) 0.015(3)
C6 0.067(4) 0.058(4) 0.064(4) -0.002(3) 0.023(3) 0.004(3)
C7 0.064(4) 0.068(4) 0.064(4) -0.007(3) 0.031(3) 0.004(3)
C8 0.065(4) 0.076(4) 0.049(3) -0.007(3) 0.017(3) 0.029(3)
C9 0.056(3) 0.046(3) 0.053(3) 0.001(2) 0.011(3) 0.020(3)
C10 0.061(3) 0.048(3) 0.046(3) 0.001(2) 0.016(3) 0.012(3)
C11 0.061(3) 0.045(3) 0.048(3) -0.001(2) 0.011(2) 0.019(3)
C12 0.068(4) 0.042(3) 0.087(4) -0.002(3) 0.020(3) 0.018(3)
C13 0.056(4) 0.059(4) 0.122(6) -0.001(4) 0.021(4) 0.024(3)
C14 0.056(3) 0.047(3) 0.091(5) -0.006(3) 0.013(3) 0.013(3)
C15 0.058(3) 0.042(3) 0.048(3) -0.001(2) 0.007(2) 0.011(3)
C16 0.058(3) 0.056(3) 0.049(3) -0.002(2) 0.011(2) 0.024(3)
C17 0.067(4) 0.044(3) 0.046(3) 0.002(2) 0.013(3) 0.016(3)
C18 0.055(3) 0.049(3) 0.059(3) -0.004(3) 0.001(3) 0.015(3)
C19 0.059(3) 0.046(3) 0.045(3) -0.004(2) 0.011(2) 0.006(3)
C20 0.071(4) 0.050(3) 0.077(4) 0.016(3) 0.000(3) 0.019(3)
C21 0.049(3) 0.046(3) 0.054(3) 0.004(2) 0.010(2) 0.016(3)
C22 0.055(3) 0.050(3) 0.057(3) 0.005(3) 0.001(3) 0.016(3)
C23 0.043(3) 0.040(3) 0.056(3) -0.002(2) 0.012(2) 0.014(2)
C24 0.060(3) 0.043(3) 0.047(3) 0.001(2) 0.013(2) 0.022(3)
C25 0.044(3) 0.045(3) 0.085(4) 0.002(3) 0.002(3) 0.010(3)
C26 0.052(3) 0.047(3) 0.101(5) -0.001(3) -0.004(3) 0.007(3)
C27 0.061(4) 0.040(3) 0.080(4) -0.002(3) 0.003(3) 0.013(3)
C28 0.053(3) 0.045(3) 0.047(3) -0.001(2) 0.009(2) 0.016(3)
C29 0.050(3) 0.044(3) 0.047(3) 0.000(2) 0.008(2) 0.014(2)
C30 0.055(3) 0.039(3) 0.049(3) 0.000(2) 0.007(2) 0.014(2)
C31 0.070(4) 0.051(3) 0.048(3) -0.007(2) 0.008(3) 0.022(3)
C32 0.066(4) 0.061(3) 0.040(3) -0.004(2) -0.004(2) 0.026(3)
C33 0.062(3) 0.052(3) 0.046(3) -0.003(2) 0.001(2) 0.023(3)
C34 0.052(3) 0.038(3) 0.045(3) 0.001(2) 0.009(2) 0.014(2)
C35 0.060(3) 0.042(3) 0.042(3) -0.002(2) 0.006(2) 0.017(3)
C36 0.058(3) 0.053(3) 0.046(3) 0.005(2) 0.011(2) 0.026(3)
C37 0.054(3) 0.060(3) 0.053(3) -0.005(3) 0.001(3) 0.021(3)
C38 0.051(3) 0.062(4) 0.063(4) -0.001(3) 0.005(3) 0.027(3)
C39 0.068(4) 0.091(5) 0.085(5) -0.006(4) 0.010(4) 0.043(4)
C40 0.066(4) 0.056(4) 0.064(4) -0.009(3) -0.004(3) 0.021(3)
C41 0.057(3) 0.056(3) 0.050(3) -0.002(3) 0.006(3) 0.020(3)
C42 0.058(3) 0.063(4) 0.061(3) -0.011(3) -0.002(3) 0.025(3)
C43 0.064(4) 0.052(3) 0.055(3) -0.004(3) 0.013(3) 0.020(3)
C44 0.052(3) 0.052(3) 0.059(3) -0.007(3) 0.008(3) 0.022(3)
C45 0.066(4) 0.067(4) 0.058(3) -0.005(3) 0.009(3) 0.026(3)
C46 0.074(4) 0.079(4) 0.069(4) 0.010(3) 0.012(3) 0.046(4)
C47 0.065(4) 0.054(3) 0.075(4) -0.004(3) 0.017(3) 0.026(3)
C48 0.047(3) 0.047(3) 0.061(3) -0.006(3) 0.009(3) 0.012(3)
C49 0.056(3) 0.050(3) 0.058(3) -0.006(3) 0.006(3) 0.023(3)
C50 0.044(3) 0.043(3) 0.060(3) -0.007(2) 0.010(2) 0.013(2)
C51 0.059(3) 0.042(3) 0.072(4) -0.008(3) 0.011(3) 0.011(3)
C52 0.068(4) 0.044(3) 0.064(4) 0.002(3) 0.011(3) 0.010(3)
C53 0.060(3) 0.051(3) 0.056(3) -0.006(3) 0.015(3) 0.011(3)
C54 0.040(3) 0.042(3) 0.059(3) -0.008(2) 0.009(2) 0.008(2)
C55 0.046(3) 0.039(3) 0.065(3) -0.004(2) 0.014(3) 0.007(2)
C56 0.041(3) 0.039(3) 0.059(3) -0.009(2) 0.003(2) 0.002(2)
C57 0.055(3) 0.046(3) 0.067(4) -0.008(3) 0.023(3) 0.003(3)
C58 0.051(3) 0.048(3) 0.054(3) -0.008(2) 0.006(2) 0.017(3)
C59 0.072(4) 0.057(4) 0.073(4) -0.007(3) 0.026(3) 0.017(3)
C60 0.084(5) 0.138(8) 0.086(5) 0.005(5) 0.032(4) 0.045(5)
C61 0.118(6) 0.092(5) 0.075(5) -0.016(4) 0.033(4) 0.041(5)
C62 0.122(7) 0.078(5) 0.104(6) -0.005(4) 0.040(5) 0.057(5)
C63 0.130(7) 0.065(5) 0.115(7) 0.016(5) 0.007(6) 0.026(5)
C64 0.094(6) 0.110(7) 0.077(5) -0.009(4) 0.028(4) -0.010(5)
C65 0.135(8) 0.052(4) 0.123(7) -0.004(4) 0.034(6) -0.020(5)
C66 0.156(10) 0.067(5) 0.130(8) 0.003(5) 0.021(7) 0.032(6)
C67 0.107(6) 0.092(6) 0.111(6) -0.027(5) 0.012(5) 0.059(5)
C68 0.058(4) 0.061(4) 0.069(4) -0.007(3) 0.001(3) 0.017(3)
F1 0.115(6) 0.110(5) 0.125(6) -0.026(4) 0.051(5) -0.024(4)
F1' 0.115(6) 0.110(5) 0.125(6) -0.026(4) 0.051(5) -0.024(4)
F2 0.134(6) 0.094(4) 0.117(5) -0.024(4) 0.049(4) -0.025(4)
F2' 0.134(6) 0.094(4) 0.117(5) -0.024(4) 0.049(4) -0.025(4)
F3' 0.142(6) 0.179(7) 0.183(7) -0.020(6) 0.031(5) -0.006(5)
F3 0.142(6) 0.179(7) 0.183(7) -0.020(6) 0.031(5) -0.006(5)
F4 0.074(3) 0.091(3) 0.132(4) -0.043(3) -0.027(2) 0.025(2)
F5 0.142(4) 0.128(4) 0.063(3) -0.032(3) 0.019(3) -0.006(3)
F6 0.097(3) 0.055(2) 0.121(4) -0.009(2) -0.020(3) 0.006(2)
F7 0.156(5) 0.219(7) 0.140(5) 0.031(5) 0.022(4) 0.149(6)
F8 0.142(5) 0.096(4) 0.187(6) 0.089(4) -0.075(4) -0.032(3)
F9 0.118(4) 0.075(3) 0.093(3) 0.014(2) -0.039(3) 0.017(3)
F10 0.082(3) 0.289(9) 0.113(4) -0.076(5) -0.026(3) 0.091(5)
F11 0.078(3) 0.095(4) 0.365(11) 0.053(5) 0.007(5) 0.052(3)
F12 0.073(3) 0.178(6) 0.132(4) 0.004(4) 0.031(3) 0.029(3)
F13 0.117(4) 0.085(3) 0.111(4) -0.024(3) 0.021(3) -0.023(3)
F14 0.104(3) 0.095(3) 0.056(2) -0.0163(19) 0.006(2) 0.040(2)
F15 0.123(4) 0.104(3) 0.088(3) -0.034(2) -0.041(3) 0.065(3)
F16 0.143(4) 0.076(3) 0.122(4) -0.015(3) 0.087(3) -0.006(3)
F17 0.118(3) 0.120(4) 0.109(3) 0.011(3) 0.047(3) 0.079(3)
F18 0.102(3) 0.107(3) 0.065(2) -0.024(2) 0.018(2) 0.020(3)

loop_
_atom_type_symbol
_atom_type_description
_atom_type_scat_dispersion_real
_atom_type_scat_dispersion_imag
_atom_type_scat_source
C C 0.0033 0.0016 'International Tables Vol C Tables 4.2.6.8 and 6.1.1.4'
H H 0.0000 0.0000 'International Tables Vol C Tables 4.2.6.8 and 6.1.1.4'
O O 0.0106 0.0060 'International Tables Vol C Tables 4.2.6.8 and 6.1.1.4'
F F 0.0171 0.0103 'International Tables Vol C Tables 4.2.6.8 and 6.1.1.4'
Nd Nd -0.1943 3.0179 'International Tables Vol C Tables 4.2.6.8 and 6.1.1.4'

loop_
_geom_angle_atom_site_label_1
_geom_angle_atom_site_label_2
_geom_angle_atom_site_label_3
_geom_angle
C2 O1 Nd2 131.4(4)
C4 O2 Nd2 135.6(4)
C17 O3 Nd1 140.5(3)
C19 O4 Nd1 136.0(3)
C21 O5 Nd2 129.9(3)
C23 O6 Nd2 133.0(3)
C36 O7 Nd1 132.9(3)
C38 O8 Nd1 129.5(3)
C41 O9 Nd2 133.8(3)
C43 O10 Nd2 137.5(3)
C56 O11 Nd1 138.3(3)
C58 O12 Nd1 134.7(3)
C60 O13 C61 114.2(6)
C60 O13 Nd2 124.3(4)
C61 O13 Nd2 109.1(4)
C62 O14 C63 111.6(6)
C62 O14 Nd2 119.9(4)
C63 O14 Nd2 117.9(4)
C64 O15 C65 113.2(6)
C64 O15 Nd1 119.1(5)
C65 O15 Nd1 115.8(5)
C66 O16 C67 110.6(6)
C66 O16 Nd1 116.5(5)
C67 O16 Nd1 120.4(4)
O7 Nd1 O12 143.02(13)
O7 Nd1 O8 71.11(12)
O12 Nd1 O8 88.54(14)
O7 Nd1 O4 125.84(13)
O12 Nd1 O4 86.01(14)
O8 Nd1 O4 152.37(12)
O7 Nd1 O11 74.40(13)
O12 Nd1 O11 70.89(13)
O8 Nd1 O11 76.41(15)
O4 Nd1 O11 126.54(14)
O7 Nd1 O3 75.93(13)
O12 Nd1 O3 103.61(14)
O8 Nd1 O3 138.31(12)
O4 Nd1 O3 69.16(12)
O11 Nd1 O3 70.62(14)
O7 Nd1 O16 119.76(15)
O12 Nd1 O16 79.32(15)
O8 Nd1 O16 71.09(14)
O4 Nd1 O16 81.28(14)
O11 Nd1 O16 136.00(15)
O3 Nd1 O16 149.86(14)
O7 Nd1 O15 74.15(14)
O12 Nd1 O15 139.88(14)
O8 Nd1 O15 94.66(16)
O4 Nd1 O15 72.95(15)
O11 Nd1 O15 148.52(14)
O3 Nd1 O15 100.23(17)
O16 Nd1 O15 64.23(17)
O1 Nd2 O6 147.42(13)
O1 Nd2 O9 81.98(16)
O6 Nd2 O9 116.77(13)
O1 Nd2 O2 70.94(14)
O6 Nd2 O2 77.58(13)
O9 Nd2 O2 135.55(13)
O1 Nd2 O5 107.28(16)
O6 Nd2 O5 71.37(12)
O9 Nd2 O5 148.50(12)
O2 Nd2 O5 74.91(13)
O1 Nd2 O10 85.17(16)
O6 Nd2 O10 77.26(13)
O9 Nd2 O10 71.10(12)
O2 Nd2 O10 72.07(13)
O5 Nd2 O10 138.33(12)
O1 Nd2 O14 75.27(16)
O6 Nd2 O14 130.75(14)
O9 Nd2 O14 82.20(13)
O2 Nd2 O14 121.73(14)
O5 Nd2 O14 71.74(13)
O10 Nd2 O14 148.85(14)
O1 Nd2 O13 136.49(14)
O6 Nd2 O13 75.58(13)
O9 Nd2 O13 78.37(14)
O2 Nd2 O13 144.30(14)
O5 Nd2 O13 74.49(13)
O10 Nd2 O13 123.21(14)
O14 Nd2 O13 63.91(15)
F2 C1 F1' 117.0(13)
F2 C1 F3' 56.2(8)
F1' C1 F3' 109.4(12)
F2 C1 F1 112.0(11)
F1' C1 F1 34.6(9)
F3' C1 F1 137.9(13)
F2 C1 F2' 49.4(7)
F1' C1 F2' 111.9(11)
F3' C1 F2' 104.7(10)
F1 C1 F2' 83.1(9)
F2 C1 F3 103.6(11)
F1' C1 F3 68.4(10)
F3' C1 F3 52.6(8)
F1 C1 F3 102.8(9)
F2' C1 F3 151.4(12)
F2 C1 C2 121.5(9)
F1' C1 C2 120.8(11)
F3' C1 C2 109.7(10)
F1 C1 C2 109.6(10)
F2' C1 C2 98.9(9)
F3 C1 C2 105.1(10)
O1 C2 C3 130.3(6)
O1 C2 C1 112.7(6)
C3 C2 C1 117.0(7)
C2 C3 C4 121.5(6)
C2 C3 H3 119.2
C4 C3 H3 119.2
O2 C4 C3 123.0(5)
O2 C4 C5 117.6(5)
C3 C4 C5 119.4(5)
C10 C5 C6 119.6(5)
C10 C5 C4 118.7(5)
C6 C5 C4 121.8(5)
C7 C6 C5 119.6(6)
C7 C6 H6 120.2
C5 C6 H6 120.2
C6 C7 C8 120.5(5)
C6 C7 H7 119.8
C8 C7 H7 119.8
C7 C8 C9 120.8(5)
C7 C8 H8 119.6
C9 C8 H8 119.6
C10 C9 C8 118.1(5)
C10 C9 C11 122.4(5)
C8 C9 C11 119.3(5)
C5 C10 C9 121.4(5)
C5 C10 H10 119.3
C9 C10 H10 119.3
C12 C11 C16 117.8(5)
C12 C11 C9 119.3(5)
C16 C11 C9 122.8(5)
C11 C12 C13 121.0(5)
C11 C12 H12 119.5
C13 C12 H12 119.5
C14 C13 C12 120.3(6)
C14 C13 H13 119.9
C12 C13 H13 119.9
C13 C14 C15 120.0(6)
C13 C14 H14 120.0
C15 C14 H14 120.0
C14 C15 C16 118.9(5)
C14 C15 C17 121.8(5)
C16 C15 C17 119.2(5)
C15 C16 C11 121.8(5)
C15 C16 H16 119.1
C11 C16 H16 119.1
O3 C17 C18 122.6(5)
O3 C17 C15 116.8(5)
C18 C17 C15 120.6(5)
C19 C18 C17 122.2(5)
C19 C18 H18 118.9
C17 C18 H18 118.9
O4 C19 C18 128.3(5)
O4 C19 C68 113.3(5)
C18 C19 C68 118.3(5)
F8 C20 F7 107.9(7)
F8 C20 F9 106.7(6)
F7 C20 F9 102.9(6)
F8 C20 C21 112.5(6)
F7 C20 C21 110.8(6)
F9 C20 C21 115.3(5)
O5 C21 C22 128.7(5)
O5 C21 C20 112.9(5)
C22 C21 C20 118.4(5)
C21 C22 C23 122.8(5)
C21 C22 H22 118.6
C23 C22 H22 118.6
O6 C23 C22 123.7(5)
O6 C23 C24 116.1(4)
C22 C23 C24 120.2(5)
C25 C24 C29 119.6(5)
C25 C24 C23 123.3(5)
C29 C24 C23 117.1(5)
C26 C25 C24 119.6(5)
C26 C25 H25 120.2
C24 C25 H25 120.2
C25 C26 C27 121.0(6)
C25 C26 H26 119.5
C27 C26 H26 119.5
C26 C27 C28 120.2(5)
C26 C27 H27 119.9
C28 C27 H27 119.9
C27 C28 C29 118.7(5)
C27 C28 C30 121.0(5)
C29 C28 C30 120.3(5)
C24 C29 C28 121.0(5)
C24 C29 H29 119.5
C28 C29 H29 119.5
C35 C30 C31 117.6(5)
C35 C30 C28 122.3(5)
C31 C30 C28 120.1(4)
C32 C31 C30 121.4(5)
C32 C31 H31 119.3
C30 C31 H31 119.3
C33 C32 C31 119.6(5)
C33 C32 H32 120.2
C31 C32 H32 120.2
C32 C33 C34 121.0(5)
C32 C33 H33 119.5
C34 C33 H33 119.5
C33 C34 C35 119.1(4)
C33 C34 C36 123.7(5)
C35 C34 C36 117.1(4)
C34 C35 C30 121.2(5)
C34 C35 H35 119.4
C30 C35 H35 119.4
O7 C36 C37 122.8(5)
O7 C36 C34 117.3(4)
C37 C36 C34 119.9(5)
C38 C37 C36 122.9(5)
C38 C37 H37 118.6
C36 C37 H37 118.6
O8 C38 C37 128.5(5)
O8 C38 C39 113.8(5)
C37 C38 C39 117.6(5)
F11 C39 F10 109.0(8)
F11 C39 F12 102.8(7)
F10 C39 F12 104.4(7)
F11 C39 C38 113.3(7)
F10 C39 C38 115.5(6)
F12 C39 C38 110.8(6)
F13 C40 F15 108.3(6)
F13 C40 F14 105.2(5)
F15 C40 F14 105.3(6)
F13 C40 C41 111.1(6)
F15 C40 C41 114.7(5)
F14 C40 C41 111.6(5)
O9 C41 C42 129.3(5)
O9 C41 C40 113.6(5)
C42 C41 C40 117.0(5)
C41 C42 C43 123.2(5)
C41 C42 H42 118.4
C43 C42 H42 118.4
O10 C43 C42 123.3(5)
O10 C43 C44 116.6(5)
C42 C43 C44 120.0(5)
C45 C44 C49 119.4(5)
C45 C44 C43 122.0(5)
C49 C44 C43 118.7(5)
C46 C45 C44 119.6(6)
C46 C45 H45 120.2
C44 C45 H45 120.2
C47 C46 C45 120.8(6)
C47 C46 H46 119.6
C45 C46 H46 119.6
C46 C47 C48 120.7(5)
C46 C47 H47 119.7
C48 C47 H47 119.7
C47 C48 C49 118.9(5)
C47 C48 C50 120.9(5)
C49 C48 C50 120.1(5)
C48 C49 C44 120.5(5)
C48 C49 H49 119.8
C44 C49 H49 119.8
C51 C50 C55 118.1(5)
C51 C50 C48 120.2(5)
C55 C50 C48 121.5(5)
C52 C51 C50 121.5(5)
C52 C51 H51 119.2
C50 C51 H51 119.2
C51 C52 C53 120.0(6)
C51 C52 H52 120.0
C53 C52 H52 120.0
C52 C53 C54 119.6(5)
C52 C53 H53 120.2
C54 C53 H53 120.2
C55 C54 C53 119.7(5)
C55 C54 C56 118.3(5)
C53 C54 C56 122.0(5)
C54 C55 C50 120.9(5)
C54 C55 H55 119.6
C50 C55 H55 119.6
O11 C56 C57 123.4(5)
O11 C56 C54 116.4(5)
C57 C56 C54 120.1(5)
C58 C57 C56 121.5(5)
C58 C57 H57 119.2
C56 C57 H57 119.2
O12 C58 C57 129.6(5)
O12 C58 C59 112.6(5)
C57 C58 C59 117.7(5)
F17 C59 F18 106.1(5)
F17 C59 F16 106.5(6)
F18 C59 F16 106.9(6)
F17 C59 C58 110.3(6)
F18 C59 C58 112.5(5)
F16 C59 C58 114.1(5)
O13 C60 H60A 109.5
O13 C60 H60B 109.5
H60A C60 H60B 109.5
O13 C60 H60C 109.5
H60A C60 H60C 109.5
H60B C60 H60C 109.5
O13 C61 C62 111.0(6)
O13 C61 H61A 109.4
C62 C61 H61A 109.4
O13 C61 H61B 109.4
C62 C61 H61B 109.4
H61A C61 H61B 108.0
O14 C62 C61 107.0(6)
O14 C62 H62A 110.3
C61 C62 H62A 110.3
O14 C62 H62B 110.3
C61 C62 H62B 110.3
H62A C62 H62B 108.6
O14 C63 H63A 109.5
O14 C63 H63B 109.5
H63A C63 H63B 109.5
O14 C63 H63C 109.5
H63A C63 H63C 109.5
H63B C63 H63C 109.5
O15 C64 H64A 109.5
O15 C64 H64B 109.5
H64A C64 H64B 109.5
O15 C64 H64C 109.5
H64A C64 H64C 109.5
H64B C64 H64C 109.5
O15 C65 C66 107.7(7)
O15 C65 H65A 110.2
C66 C65 H65A 110.2
O15 C65 H65B 110.2
C66 C65 H65B 110.2
H65A C65 H65B 108.5
O16 C66 C65 108.6(7)
O16 C66 H66A 110.0
C65 C66 H66A 110.0
O16 C66 H66B 110.0
C65 C66 H66B 110.0
H66A C66 H66B 108.4
O16 C67 H67A 109.5
O16 C67 H67B 109.5
H67A C67 H67B 109.5
O16 C67 H67C 109.5
H67A C67 H67C 109.5
H67B C67 H67C 109.5
F5 C68 F6 106.6(6)
F5 C68 F4 107.0(6)
F6 C68 F4 106.3(6)
F5 C68 C19 111.4(5)
F6 C68 C19 111.4(5)
F4 C68 C19 113.7(5)
F1' F1 C1 64.9(11)
F1 F1' C1 80.5(13)
F1 F1' F3 142.0(16)
C1 F1' F3 61.8(8)
F2' F2 F3' 142.0(12)
F2' F2 C1 77.3(9)
F3' F2 C1 66.8(8)
F2 F2' C1 53.3(7)
F2 F3' F3 120.0(12)
F2 F3' C1 57.0(7)
F3 F3' C1 70.0(9)
F3' F3 C1 57.4(7)
F3' F3 F1' 97.9(10)
C1 F3 F1' 49.9(6)

loop_
_geom_bond_atom_site_label_1
_geom_bond_atom_site_label_2
_geom_bond_distance
O1 C2 1.243(8)
O1 Nd2 2.359(4)
O2 C4 1.247(7)
O2 Nd2 2.400(3)
O3 C17 1.260(7)
O3 Nd1 2.421(4)
O4 C19 1.266(7)
O4 Nd1 2.406(4)
O5 C21 1.258(6)
O5 Nd2 2.410(4)
O6 C23 1.252(6)
O6 Nd2 2.370(4)
O7 C36 1.253(6)
O7 Nd1 2.352(3)
O8 C38 1.252(7)
O8 Nd1 2.401(4)
O9 C41 1.259(6)
O9 Nd2 2.384(4)
O10 C43 1.255(7)
O10 Nd2 2.413(3)
O11 C56 1.233(6)
O11 Nd1 2.413(4)
O12 C58 1.263(7)
O12 Nd1 2.364(4)
O13 C60 1.423(9)
O13 C61 1.433(8)
O13 Nd2 2.638(4)
O14 C62 1.428(8)
O14 C63 1.436(9)
O14 Nd2 2.563(4)
O15 C64 1.435(9)
O15 C65 1.440(9)
O15 Nd1 2.566(5)
O16 C66 1.412(10)
O16 C67 1.441(8)
O16 Nd1 2.554(4)
C1 F2 1.211(11)
C1 F1' 1.285(12)
C1 F3' 1.327(12)
C1 F1 1.399(12)
C1 F2' 1.474(13)
C1 F3 1.481(14)
C1 C2 1.554(13)
C2 C3 1.388(9)
C3 C4 1.409(9)
C3 H3 0.9300
C4 C5 1.495(7)
C5 C10 1.383(8)
C5 C6 1.389(8)
C6 C7 1.377(8)
C6 H6 0.9300
C7 C8 1.381(8)
C7 H7 0.9300
C8 C9 1.390(8)
C8 H8 0.9300
C9 C10 1.389(7)
C9 C11 1.493(8)
C10 H10 0.9300
C11 C12 1.378(8)
C11 C16 1.391(7)
C12 C13 1.382(9)
C12 H12 0.9300
C13 C14 1.380(8)
C13 H13 0.9300
C14 C15 1.379(8)
C14 H14 0.9300
C15 C16 1.386(8)
C15 C17 1.499(7)
C16 H16 0.9300
C17 C18 1.414(7)
C18 C19 1.380(7)
C18 H18 0.9300
C19 C68 1.527(8)
C20 F8 1.276(8)
C20 F7 1.293(8)
C20 F9 1.318(7)
C20 C21 1.518(8)
C21 C22 1.383(7)
C22 C23 1.412(7)
C22 H22 0.9300
C23 C24 1.493(7)
C24 C25 1.391(8)
C24 C29 1.391(7)
C25 C26 1.374(8)
C25 H25 0.9300
C26 C27 1.387(8)
C26 H26 0.9300
C27 C28 1.391(8)
C27 H27 0.9300
C28 C29 1.393(7)
C28 C30 1.482(7)
C29 H29 0.9300
C30 C35 1.391(7)
C30 C31 1.402(7)
C31 C32 1.374(7)
C31 H31 0.9300
C32 C33 1.370(7)
C32 H32 0.9300
C33 C34 1.379(7)
C33 H33 0.9300
C34 C35 1.388(7)
C34 C36 1.490(7)
C35 H35 0.9300
C36 C37 1.424(7)
C37 C38 1.369(7)
C37 H37 0.9300
C38 C39 1.522(8)
C39 F11 1.260(9)
C39 F10 1.283(8)
C39 F12 1.313(9)
C40 F13 1.307(8)
C40 F15 1.317(7)
C40 F14 1.340(7)
C40 C41 1.525(8)
C41 C42 1.358(7)
C42 C43 1.417(7)
C42 H42 0.9300
C43 C44 1.502(7)
C44 C45 1.388(8)
C44 C49 1.401(7)
C45 C46 1.385(8)
C45 H45 0.9300
C46 C47 1.376(9)
C46 H46 0.9300
C47 C48 1.380(8)
C47 H47 0.9300
C48 C49 1.397(7)
C48 C50 1.497(7)
C49 H49 0.9300
C50 C51 1.386(8)
C50 C55 1.395(7)
C51 C52 1.379(8)
C51 H51 0.9300
C52 C53 1.381(7)
C52 H52 0.9300
C53 C54 1.394(8)
C53 H53 0.9300
C54 C55 1.388(7)
C54 C56 1.509(7)
C55 H55 0.9300
C56 C57 1.418(7)
C57 C58 1.381(7)
C57 H57 0.9300
C58 C59 1.534(8)
C59 F17 1.305(7)
C59 F18 1.318(7)
C59 F16 1.326(7)
C60 H60A 0.9600
C60 H60B 0.9600
C60 H60C 0.9600
C61 C62 1.480(11)
C61 H61A 0.9700
C61 H61B 0.9700
C62 H62A 0.9700
C62 H62B 0.9700
C63 H63A 0.9600
C63 H63B 0.9600
C63 H63C 0.9600
C64 H64A 0.9600
C64 H64B 0.9600
C64 H64C 0.9600
C65 C66 1.496(12)
C65 H65A 0.9700
C65 H65B 0.9700
C66 H66A 0.9700
C66 H66B 0.9700
C67 H67A 0.9600
C67 H67B 0.9600
C67 H67C 0.9600
C68 F5 1.309(8)
C68 F6 1.313(7)
C68 F4 1.318(7)
F1 F1' 0.805(19)
F1' F3 1.562(19)
F2 F2' 1.148(14)
F2 F3' 1.200(16)
F3' F3 1.251(17)
